data_7001641
loop_
_publ_author_name
'Liu, Jian-Qiang'
'Zhang, Ya-Nan'
'Wang, Yao-Yu'
'Jin, Jun-Cheng'
'Lermontova, Elmira Kh.'
'Shi, Qi-Zhen'

_publ_section_title
;
 Interplay of coordinative and supramolecular interactions in formation
 of a series of metal--organic complexes bearing diverse
 dimensionalities
;
_journal_issue 27
_journal_name_full 'Dalton Transactions'
_journal_page_first 5365
_journal_page_last 5378
_journal_paper_doi 10.1039/b822083b
_journal_year 2009
_chemical_formula_moiety 'C17 H12 Mn N4 O5, H2 O'
_chemical_formula_sum 'C17 H14 Mn N4 O6'
_chemical_formula_weight 425.26
_chemical_name_systematic
;
?
;
_space_group_IT_number 2
_symmetry_cell_setting triclinic
_symmetry_space_group_name_Hall '-P 1'
_symmetry_space_group_name_H-M 'P -1'
_atom_sites_solution_hydrogens geom
_atom_sites_solution_primary direct
_atom_sites_solution_secondary difmap
_audit_creation_method SHELXL-97
_cell_angle_alpha 94.888(5)
_cell_angle_beta 97.642(5)
_cell_angle_gamma 106.120(5)
_cell_formula_units_Z 2
_cell_length_a 8.407(2)
_cell_length_b 9.540(3)
_cell_length_c 11.475(3)
_cell_measurement_reflns_used 3022
_cell_measurement_temperature 298(2)
_cell_measurement_theta_max 25.10
_cell_measurement_theta_min 1.81
_cell_volume 869.1(4)
_computing_cell_refinement APEX2
_computing_data_collection 'APEX2 (Bruker, 2004)'
_computing_data_reduction APEX2
_computing_molecular_graphics APEX2
_computing_publication_material APEX2
_computing_structure_refinement 'SHELXL-97 (Sheldrick, 1997)'
_computing_structure_solution 'SHELXS-97 (Sheldrick, 1990)'
_diffrn_ambient_temperature 298(2)
_diffrn_measured_fraction_theta_full 0.980
_diffrn_measured_fraction_theta_max 0.980
_diffrn_measurement_device_type 'Bruker APEX SMART II'
_diffrn_measurement_method \w
_diffrn_radiation_monochromator graphite
_diffrn_radiation_source 'fine-focus sealed tube'
_diffrn_radiation_type MoK\a
_diffrn_radiation_wavelength 0.71073
_diffrn_reflns_av_R_equivalents 0.0359
_diffrn_reflns_av_sigmaI/netI 0.1020
_diffrn_reflns_limit_h_max 10
_diffrn_reflns_limit_h_min -6
_diffrn_reflns_limit_k_max 11
_diffrn_reflns_limit_k_min -11
_diffrn_reflns_limit_l_max 13
_diffrn_reflns_limit_l_min -13
_diffrn_reflns_number 4387
_diffrn_reflns_theta_full 25.10
_diffrn_reflns_theta_max 25.10
_diffrn_reflns_theta_min 1.81
_diffrn_standards_interval_time 0
_diffrn_standards_number 0
_exptl_absorpt_coefficient_mu 0.805
_exptl_absorpt_correction_T_max 0.9026
_exptl_absorpt_correction_T_min 0.8365
_exptl_absorpt_correction_type multi-scan
_exptl_absorpt_process_details SADABS
_exptl_crystal_colour yellow
_exptl_crystal_density_diffrn 1.625
_exptl_crystal_density_method 'not measured'
_exptl_crystal_description block
_exptl_crystal_F_000 434
_exptl_crystal_size_max 0.23
_exptl_crystal_size_mid 0.19
_exptl_crystal_size_min 0.13
_refine_diff_density_max 0.696
_refine_diff_density_min -0.626
_refine_diff_density_rms 0.098
_refine_ls_extinction_method none
_refine_ls_goodness_of_fit_ref 0.918
_refine_ls_hydrogen_treatment constr
_refine_ls_matrix_type full
_refine_ls_number_parameters 253
_refine_ls_number_reflns 3022
_refine_ls_number_restraints 0
_refine_ls_restrained_S_all 0.918
_refine_ls_R_factor_all 0.0883
_refine_ls_R_factor_gt 0.0512
_refine_ls_shift/su_max 0.000
_refine_ls_shift/su_mean 0.000
_refine_ls_structure_factor_coef Fsqd
_refine_ls_weighting_details 'calc w=1/[\s^2^(Fo^2^)+(0.0600P)^2^+0.9475P] where P=(Fo^2^+2Fc^2^)/3'
_refine_ls_weighting_scheme calc
_refine_ls_wR_factor_gt 0.1168
_refine_ls_wR_factor_ref 0.1409
_reflns_number_gt 1693
_reflns_number_total 3022
_reflns_threshold_expression >2sigma(I)
_cod_data_source_file b822083b.txt
_cod_data_source_block compound8
_cod_depositor_comments
;
The following automatic conversions were performed:
'_refine_ls_hydrogen_treatment' value 'CONSTR' changed to 'constr'
according to '/home/saulius/struct/CIF-dictionaries/cif_core.dic'
dictionary named 'cif_core.dic' version 2.4.1 from 2010-06-29.

Automatic conversion script
Id: cif_fix_enum 1527 2010-12-29 10:47:43Z saulius 
;
_cod_original_sg_symbol_H-M P-1
_cod_database_code 7001641

loop_
_symmetry_equiv_pos_as_xyz
'x, y, z'
'-x, -y, -z'

loop_
_atom_site_label
_atom_site_type_symbol
_atom_site_fract_x
_atom_site_fract_y
_atom_site_fract_z
_atom_site_U_iso_or_equiv
_atom_site_adp_type
_atom_site_occupancy
_atom_site_symmetry_multiplicity
_atom_site_calc_flag
_atom_site_refinement_flags
_atom_site_disorder_assembly
_atom_site_disorder_group
Mn1 Mn 0.68976(9) 0.08723(8) 0.16494(7) 0.0392(3) Uani 1 1 d . . .
N1 N 0.9286(5) 0.0692(4) 0.2854(3) 0.0384(10) Uani 1 1 d . . .
N2 N 0.7180(5) 0.2187(4) 0.3473(4) 0.0392(10) Uani 1 1 d . . .
N3 N 1.1173(6) 0.4017(5) 0.7218(4) 0.0541(12) Uani 1 1 d . . .
H3B H 1.0752 0.4558 0.7649 0.065 Uiso 1 1 calc R . .
N4 N 1.2968(5) 0.2842(5) 0.6681(4) 0.0491(12) Uani 1 1 d . . .
O1 O 0.5258(4) -0.1046(4) 0.2299(3) 0.0572(10) Uani 1 1 d . . .
H1B H 0.6059 -0.1280 0.2601 0.086 Uiso 1 1 d R . .
H1C H 0.4569 -0.1740 0.1867 0.086 Uiso 1 1 d R . .
O2 O 0.4866(4) 0.1669(4) 0.1048(3) 0.0532(10) Uani 1 1 d . . .
O3 O 0.2620(4) 0.0473(4) -0.0269(3) 0.0601(11) Uani 1 1 d . . .
O4 O -0.1514(4) 0.2879(3) 0.1163(3) 0.0419(8) Uani 1 1 d . . .
O5 O 0.0847(4) 0.4692(4) 0.1547(3) 0.0553(10) Uani 1 1 d . . .
C1 C 1.0267(6) -0.0089(5) 0.2539(5) 0.0411(13) Uani 1 1 d . . .
H1A H 0.9932 -0.0696 0.1818 0.049 Uiso 1 1 calc R . .
C2 C 1.1783(6) -0.0055(5) 0.3230(5) 0.0461(14) Uani 1 1 d . . .
H2 H 1.2441 -0.0623 0.2978 0.055 Uiso 1 1 calc R . .
C3 C 1.2267(6) 0.0846(5) 0.4295(5) 0.0439(13) Uani 1 1 d . . .
H3 H 1.3280 0.0909 0.4766 0.053 Uiso 1 1 calc R . .
C4 C 1.1256(6) 0.1659(5) 0.4668(4) 0.0371(12) Uani 1 1 d . . .
C5 C 1.1606(6) 0.2582(5) 0.5777(5) 0.0376(12) Uani 1 1 d . . .
C6 C 1.2633(7) 0.3700(6) 0.7507(5) 0.0530(15) Uani 1 1 d . . .
H6 H 1.3339 0.4059 0.8230 0.064 Uiso 1 1 calc R . .
C7 C 1.0494(6) 0.3296(5) 0.6093(4) 0.0414(13) Uani 1 1 d . . .
C8 C 0.8935(6) 0.3210(5) 0.5363(4) 0.0375(12) Uani 1 1 d . . .
C9 C 0.7717(7) 0.3844(6) 0.5680(5) 0.0501(14) Uani 1 1 d . . .
H9 H 0.7884 0.4398 0.6416 0.060 Uiso 1 1 calc R . .
C10 C 0.6280(7) 0.3638(6) 0.4894(5) 0.0547(15) Uani 1 1 d . . .
H10 H 0.5447 0.4037 0.5094 0.066 Uiso 1 1 calc R . .
C11 C 0.6077(6) 0.2829(6) 0.3797(5) 0.0499(14) Uani 1 1 d . . .
H11 H 0.5111 0.2732 0.3259 0.060 Uiso 1 1 calc R . .
C12 C 0.8611(6) 0.2360(5) 0.4257(4) 0.0352(12) Uani 1 1 d . . .
C13 C 0.9756(6) 0.1561(5) 0.3911(4) 0.0339(11) Uani 1 1 d . . .
C14 C 0.3409(6) 0.1503(5) 0.0524(5) 0.0370(12) Uani 1 1 d . . .
C15 C 0.2569(6) 0.2608(5) 0.0903(4) 0.0401(13) Uani 1 1 d . . .
H15 H 0.3237 0.3512 0.1302 0.048 Uiso 1 1 calc R . .
C16 C 0.0933(6) 0.2376(5) 0.0706(4) 0.0361(12) Uani 1 1 d . . .
H16 H 0.0284 0.1509 0.0239 0.043 Uiso 1 1 calc R . .
C17 C 0.0041(6) 0.3393(5) 0.1171(4) 0.0371(12) Uani 1 1 d . . .
O6 O 0.3611(5) 0.6421(5) 0.0756(4) 0.0941(16) Uani 1 1 d . . .
H6WB H 0.3473 0.6681 0.0091 0.141 Uiso 1 1 d R . .
H6WA H 0.2929 0.6670 0.1160 0.141 Uiso 1 1 d R . .

loop_
_atom_site_aniso_label
_atom_site_aniso_U_11
_atom_site_aniso_U_22
_atom_site_aniso_U_33
_atom_site_aniso_U_23
_atom_site_aniso_U_13
_atom_site_aniso_U_12
Mn1 0.0281(4) 0.0429(4) 0.0466(5) -0.0009(3) 0.0021(3) 0.0143(3)
N1 0.031(2) 0.043(2) 0.043(3) 0.001(2) 0.0086(19) 0.0146(19)
N2 0.031(2) 0.038(2) 0.056(3) 0.015(2) 0.009(2) 0.0166(18)
N3 0.058(3) 0.053(3) 0.049(3) -0.010(2) 0.002(2) 0.021(2)
N4 0.041(3) 0.057(3) 0.048(3) -0.002(2) 0.002(2) 0.018(2)
O1 0.036(2) 0.053(2) 0.084(3) 0.013(2) 0.009(2) 0.0152(17)
O2 0.029(2) 0.065(2) 0.066(3) -0.001(2) -0.0019(18) 0.0224(18)
O3 0.032(2) 0.065(2) 0.076(3) -0.027(2) 0.0013(19) 0.0173(18)
O4 0.0274(19) 0.052(2) 0.051(2) 0.0084(17) 0.0066(16) 0.0180(16)
O5 0.041(2) 0.047(2) 0.073(3) -0.0165(19) 0.0070(19) 0.0121(18)
C1 0.045(3) 0.039(3) 0.045(3) 0.003(2) 0.008(3) 0.021(2)
C2 0.038(3) 0.053(3) 0.053(4) 0.000(3) 0.014(3) 0.021(3)
C3 0.033(3) 0.052(3) 0.054(4) 0.018(3) 0.011(3) 0.018(2)
C4 0.029(3) 0.042(3) 0.041(3) 0.004(2) 0.010(2) 0.010(2)
C5 0.027(3) 0.039(3) 0.051(3) 0.007(2) 0.007(2) 0.016(2)
C6 0.048(4) 0.055(3) 0.050(4) 0.001(3) -0.010(3) 0.016(3)
C7 0.040(3) 0.041(3) 0.043(3) 0.003(2) 0.004(3) 0.012(2)
C8 0.038(3) 0.033(3) 0.047(3) 0.009(2) 0.010(2) 0.016(2)
C9 0.047(4) 0.057(3) 0.050(4) -0.004(3) 0.012(3) 0.023(3)
C10 0.051(4) 0.060(3) 0.064(4) 0.000(3) 0.016(3) 0.033(3)
C11 0.034(3) 0.066(4) 0.057(4) 0.004(3) 0.010(3) 0.026(3)
C12 0.027(3) 0.039(3) 0.043(3) 0.005(2) 0.011(2) 0.011(2)
C13 0.032(3) 0.032(2) 0.042(3) 0.008(2) 0.010(2) 0.013(2)
C14 0.025(3) 0.039(3) 0.049(3) 0.005(2) 0.010(2) 0.010(2)
C15 0.027(3) 0.043(3) 0.045(3) -0.004(2) 0.001(2) 0.006(2)
C16 0.029(3) 0.035(3) 0.039(3) -0.006(2) 0.001(2) 0.007(2)
C17 0.028(3) 0.052(3) 0.030(3) 0.000(2) -0.001(2) 0.015(2)
O6 0.082(3) 0.090(3) 0.094(4) 0.036(3) -0.013(3) 0.003(3)

loop_
_atom_type_symbol
_atom_type_description
_atom_type_scat_dispersion_real
_atom_type_scat_dispersion_imag
_atom_type_scat_source
C C 0.0033 0.0016 'International Tables Vol C Tables 4.2.6.8 and 6.1.1.4'
H H 0.0000 0.0000 'International Tables Vol C Tables 4.2.6.8 and 6.1.1.4'
N N 0.0061 0.0033 'International Tables Vol C Tables 4.2.6.8 and 6.1.1.4'
O O 0.0106 0.0060 'International Tables Vol C Tables 4.2.6.8 and 6.1.1.4'
Mn Mn 0.3368 0.7283 'International Tables Vol C Tables 4.2.6.8 and 6.1.1.4'

loop_
_geom_angle_atom_site_label_1
_geom_angle_atom_site_label_2
_geom_angle_atom_site_label_3
_geom_angle
_geom_angle_site_symmetry_1
_geom_angle_site_symmetry_3
_geom_angle_publ_flag
O3 Mn1 O2 110.59(15) 2_655 . ?
O3 Mn1 O4 93.29(13) 2_655 1_655 ?
O2 Mn1 O4 85.88(13) . 1_655 ?
O3 Mn1 O1 92.12(14) 2_655 . ?
O2 Mn1 O1 92.94(14) . . ?
O4 Mn1 O1 174.53(13) 1_655 . ?
O3 Mn1 N2 160.34(15) 2_655 . ?
O2 Mn1 N2 89.00(14) . . ?
O4 Mn1 N2 86.25(12) 1_655 . ?
O1 Mn1 N2 88.39(13) . . ?
O3 Mn1 N1 89.32(14) 2_655 . ?
O2 Mn1 N1 159.25(14) . . ?
O4 Mn1 N1 87.21(13) 1_655 . ?
O1 Mn1 N1 92.09(13) . . ?
N2 Mn1 N1 71.03(14) . . ?
C1 N1 C13 118.4(4) . . ?
C1 N1 Mn1 125.0(3) . . ?
C13 N1 Mn1 116.3(3) . . ?
C11 N2 C12 117.9(4) . . ?
C11 N2 Mn1 124.3(4) . . ?
C12 N2 Mn1 117.7(3) . . ?
C6 N3 C7 105.9(4) . . ?
C6 N3 H3B 127.0 . . ?
C7 N3 H3B 127.0 . . ?
C6 N4 C5 103.5(4) . . ?
Mn1 O1 H1B 91.9 . . ?
Mn1 O1 H1C 124.2 . . ?
H1B O1 H1C 111.5 . . ?
C14 O2 Mn1 152.7(3) . . ?
C14 O3 Mn1 139.0(3) . 2_655 ?
C17 O4 Mn1 134.5(3) . 1_455 ?
N1 C1 C2 123.6(4) . . ?
N1 C1 H1A 118.2 . . ?
C2 C1 H1A 118.2 . . ?
C3 C2 C1 117.7(5) . . ?
C3 C2 H2 121.1 . . ?
C1 C2 H2 121.1 . . ?
C2 C3 C4 120.4(5) . . ?
C2 C3 H3 119.8 . . ?
C4 C3 H3 119.8 . . ?
C3 C4 C13 117.9(4) . . ?
C3 C4 C5 124.9(5) . . ?
C13 C4 C5 117.1(4) . . ?
C7 C5 N4 110.7(4) . . ?
C7 C5 C4 120.8(5) . . ?
N4 C5 C4 128.4(5) . . ?
N4 C6 N3 114.1(5) . . ?
N4 C6 H6 122.9 . . ?
N3 C6 H6 122.9 . . ?
C5 C7 N3 105.7(5) . . ?
C5 C7 C8 124.2(4) . . ?
N3 C7 C8 130.1(5) . . ?
C9 C8 C12 118.3(5) . . ?
C9 C8 C7 126.1(5) . . ?
C12 C8 C7 115.6(4) . . ?
C10 C9 C8 119.1(5) . . ?
C10 C9 H9 120.5 . . ?
C8 C9 H9 120.5 . . ?
C9 C10 C11 119.2(5) . . ?
C9 C10 H10 120.4 . . ?
C11 C10 H10 120.4 . . ?
N2 C11 C10 123.6(5) . . ?
N2 C11 H11 118.2 . . ?
C10 C11 H11 118.2 . . ?
N2 C12 C8 121.8(4) . . ?
N2 C12 C13 116.9(4) . . ?
C8 C12 C13 121.3(5) . . ?
N1 C13 C4 121.9(4) . . ?
N1 C13 C12 117.1(4) . . ?
C4 C13 C12 121.0(4) . . ?
O3 C14 O2 124.6(5) . . ?
O3 C14 C15 118.6(4) . . ?
O2 C14 C15 116.7(4) . . ?
C16 C15 C14 123.7(4) . . ?
C16 C15 H15 118.2 . . ?
C14 C15 H15 118.2 . . ?
C15 C16 C17 125.1(4) . . ?
C15 C16 H16 117.5 . . ?
C17 C16 H16 117.5 . . ?
O5 C17 O4 123.3(5) . . ?
O5 C17 C16 119.2(4) . . ?
O4 C17 C16 117.5(4) . . ?
H6WB O6 H6WA 108.8 . . ?

loop_
_geom_bond_atom_site_label_1
_geom_bond_atom_site_label_2
_geom_bond_distance
_geom_bond_site_symmetry_2
_geom_bond_publ_flag
Mn1 O3 2.106(3) 2_655 ?
Mn1 O2 2.113(4) . ?
Mn1 O4 2.173(3) 1_655 ?
Mn1 O1 2.216(3) . ?
Mn1 N2 2.294(4) . ?
Mn1 N1 2.338(4) . ?
N1 C1 1.319(6) . ?
N1 C13 1.355(6) . ?
N2 C11 1.320(6) . ?
N2 C12 1.364(6) . ?
N3 C6 1.350(7) . ?
N3 C7 1.379(6) . ?
N3 H3B 0.8600 . ?
N4 C6 1.309(6) . ?
N4 C5 1.390(6) . ?
O1 H1B 0.8115 . ?
O1 H1C 0.8213 . ?
O2 C14 1.252(6) . ?
O3 C14 1.248(5) . ?
O3 Mn1 2.106(3) 2_655 ?
O4 C17 1.261(5) . ?
O4 Mn1 2.173(3) 1_455 ?
O5 C17 1.243(5) . ?
C1 C2 1.400(7) . ?
C1 H1A 0.9300 . ?
C2 C3 1.376(7) . ?
C2 H2 0.9300 . ?
C3 C4 1.383(6) . ?
C3 H3 0.9300 . ?
C4 C13 1.408(7) . ?
C4 C5 1.431(7) . ?
C5 C7 1.367(6) . ?
C6 H6 0.9300 . ?
C7 C8 1.436(7) . ?
C8 C9 1.396(6) . ?
C8 C12 1.398(6) . ?
C9 C10 1.363(7) . ?
C9 H9 0.9300 . ?
C10 C11 1.383(7) . ?
C10 H10 0.9300 . ?
C11 H11 0.9300 . ?
C12 C13 1.456(6) . ?
C14 C15 1.489(6) . ?
C15 C16 1.316(6) . ?
C15 H15 0.9300 . ?
C16 C17 1.487(6) . ?
C16 H16 0.9300 . ?
O6 H6WB 0.8264 . ?
O6 H6WA 0.8529 . ?
